data_7246604
loop_
_publ_author_name
'Ekimov, E. A.'
'Nikolaev, S. N.'
'Ivanova, A. G.'
'Sidorov, V. A.'
'Shiryaev, A. A.'
'Usmanov, I. I.'
'Vasiliev, A. L.'
'Artemov, V. V.'
'Kondrin, M. V.'
'Chernopitsskiy, M. A.'
'Krivobok, V. S.'

_publ_section_title
;
 Structural, optical and transport properties of layered europium
 disulfide synthesized under high pressure
;
_journal_issue 19
_journal_name_full CrystEngComm
_journal_page_first 2966
_journal_page_last 2978
_journal_paper_doi 10.1039/D2CE01647H
_journal_volume 25
_journal_year 2023
_chemical_formula_moiety 'Eu S2'
_chemical_formula_sum 'Eu S2'
_chemical_formula_weight 216.08
_chemical_name_common 'Europium disulfide'
_chemical_name_systematic 'Europium (III) disulfide'
_space_group_crystal_system monoclinic
_space_group_IT_number 14
_space_group_name_Hall '-P 2yab'
_space_group_name_H-M_alt 'P 1 21/a 1'
_atom_sites_solution_primary direct
_audit_creation_date 2022-11-04
_audit_creation_method
;
Olex2 1.5
(compiled 2022.04.07 svn.rca3783a0 for OlexSys, GUI svn.r6498)
;
_audit_update_record
;
2022-11-16 deposited with the CCDC.	2023-04-12 downloaded from the CCDC.
;
_cell_angle_alpha 90
_cell_angle_beta 90.0831(15)
_cell_angle_gamma 90
_cell_formula_units_Z 4
_cell_length_a 7.90900(13)
_cell_length_b 3.95477(7)
_cell_length_c 7.94357(13)
_cell_measurement_reflns_used 10218
_cell_measurement_temperature 293.00(10)
_cell_measurement_theta_max 37.4760
_cell_measurement_theta_min 2.5410
_cell_volume 248.461(7)
_computing_cell_refinement 'CrysAlisPro 1.171.42.73a (Rigaku OD, 2022)'
_computing_data_collection 'CrysAlisPro 1.171.42.73a (Rigaku OD, 2022)'
_computing_data_reduction 'CrysAlisPro 1.171.42.73a (Rigaku OD, 2022)'
_computing_molecular_graphics 'Olex2 1.5 (Dolomanov et al., 2009)'
_computing_publication_material 'Olex2 1.5 (Dolomanov et al., 2009)'
_computing_structure_refinement 'SHELXL 2018/3 (Sheldrick, 2015)'
_computing_structure_solution 'SHELXS  (Sheldrick, 2008)'
_diffrn_ambient_environment air
_diffrn_ambient_temperature 293.00(10)
_diffrn_detector 'Hybrid Pixel Array Detector'
_diffrn_detector_area_resol_mean 10.0000
_diffrn_detector_type 'HyPix-Arc 150'
_diffrn_measured_fraction_theta_full 1.000
_diffrn_measured_fraction_theta_max 0.975
_diffrn_measurement_device 'four-circle diffractometer'
_diffrn_measurement_device_type 'XtaLAB Synergy R, DW system, HyPix-Arc 150'
_diffrn_measurement_method '\w scans'
_diffrn_orient_matrix_type 'CrysAlisPro convention (1999,Acta A55,543-557)'
_diffrn_orient_matrix_UB_11 0.0654702401
_diffrn_orient_matrix_UB_12 -0.0650444649
_diffrn_orient_matrix_UB_13 -0.0516303782
_diffrn_orient_matrix_UB_21 0.0482030042
_diffrn_orient_matrix_UB_22 -0.0393034181
_diffrn_orient_matrix_UB_23 0.0727853604
_diffrn_orient_matrix_UB_31 -0.0378588911
_diffrn_orient_matrix_UB_32 -0.1624594197
_diffrn_orient_matrix_UB_33 0.0030468271
_diffrn_radiation_monochromator mirror
_diffrn_radiation_probe x-ray
_diffrn_radiation_type 'Mo K\a'
_diffrn_radiation_wavelength 0.71073
_diffrn_reflns_av_R_equivalents 0.0294
_diffrn_reflns_av_unetI/netI 0.0152
_diffrn_reflns_Laue_measured_fraction_full 1.000
_diffrn_reflns_Laue_measured_fraction_max 0.975
_diffrn_reflns_limit_h_max 13
_diffrn_reflns_limit_h_min -13
_diffrn_reflns_limit_k_max 6
_diffrn_reflns_limit_k_min -6
_diffrn_reflns_limit_l_max 13
_diffrn_reflns_limit_l_min -13
_diffrn_reflns_number 14006
_diffrn_reflns_point_group_measured_fraction_full 1.000
_diffrn_reflns_point_group_measured_fraction_max 0.975
_diffrn_reflns_theta_full 25.242
_diffrn_reflns_theta_max 37.611
_diffrn_reflns_theta_min 2.564
_diffrn_source 'Rotating-anode X-ray tube'
_diffrn_source_type 'Rigaku (Mo) X-ray Source'
_exptl_absorpt_coefficient_mu 26.506
_exptl_absorpt_correction_T_max 0.823
_exptl_absorpt_correction_T_min 0.570
_exptl_absorpt_correction_type gaussian
_exptl_absorpt_process_details
;
CrysAlisPro 1.171.42.73a (Rigaku Oxford Diffraction, 2022)
Numerical absorption correction based on gaussian integration over
a multifaceted crystal model
Empirical absorption correction using spherical harmonics,
implemented in SCALE3 ABSPACK scaling algorithm.
;
_exptl_crystal_colour 'metallic dark brown'
_exptl_crystal_colour_lustre metallic
_exptl_crystal_colour_modifier dark
_exptl_crystal_colour_primary brown
_exptl_crystal_density_diffrn 5.777
_exptl_crystal_description prism
_exptl_crystal_F_000 380
_exptl_crystal_preparation 'High-pressure High-temperature synthesis'
_exptl_crystal_size_max 0.036
_exptl_crystal_size_mid 0.016
_exptl_crystal_size_min 0.009
_refine_diff_density_max 1.696
_refine_diff_density_min -0.797
_refine_diff_density_rms 0.193
_refine_ls_extinction_method none
_refine_ls_goodness_of_fit_ref 1.074
_refine_ls_hydrogen_treatment undef
_refine_ls_matrix_type full
_refine_ls_number_parameters 28
_refine_ls_number_reflns 1289
_refine_ls_number_restraints 0
_refine_ls_restrained_S_all 1.074
_refine_ls_R_factor_all 0.0144
_refine_ls_R_factor_gt 0.0121
_refine_ls_shift/su_max 0.000
_refine_ls_shift/su_mean 0.000
_refine_ls_structure_factor_coef Fsqd
_refine_ls_weighting_details 'w=1/[\s^2^(Fo^2^)+(0.0075P)^2^+0.1908P] where P=(Fo^2^+2Fc^2^)/3'
_refine_ls_weighting_scheme calc
_refine_ls_wR_factor_gt 0.0229
_refine_ls_wR_factor_ref 0.0232
_reflns_Friedel_coverage 0.000
_reflns_number_gt 1198
_reflns_number_total 1289
_reflns_threshold_expression 'I > 2\s(I)'
_cod_data_source_file d2ce01647h1.cif
_cod_data_source_block EuS2
_cod_depositor_comments 'Adding full bibliography for 7246604.cif.'
_cod_database_code 7246604
_shelx_shelxl_version_number 2018/3
_chemical_oxdiff_formula 'Eu S2'
_shelx_space_group_comment
;
The symmetry employed for this shelxl refinement is uniquely defined
by the following loop, which should always be used as a source of
symmetry information in preference to the above space-group names.
They are only intended as comments.
;
_shelx_estimated_absorpt_t_max 0.796
_shelx_estimated_absorpt_t_min 0.449
_olex2_refinement_description
;
;

loop_
_space_group_symop_operation_xyz
'x, y, z'
'-x+1/2, y+1/2, -z'
'-x, -y, -z'
'x-1/2, -y-1/2, z'

loop_
_atom_site_label
_atom_site_type_symbol
_atom_site_fract_x
_atom_site_fract_y
_atom_site_fract_z
_atom_site_U_iso_or_equiv
_atom_site_adp_type
_atom_site_occupancy
_atom_site_site_symmetry_order
_atom_site_calc_flag
_atom_site_refinement_flags_posn
_atom_site_refinement_flags_adp
_atom_site_refinement_flags_occupancy
_atom_site_disorder_assembly
_atom_site_disorder_group
Eu1 Eu 0.37074(2) 0.21346(2) 0.22384(2) 0.00795(3) Uani 1 1 d . . . . .
S1 S 0.62553(5) -0.23792(10) 0.13310(5) 0.00827(7) Uani 1 1 d . . . . .
S2 S 0.39094(5) 0.65920(11) 0.49697(5) 0.00903(7) Uani 1 1 d . . . . .

loop_
_atom_site_aniso_label
_atom_site_aniso_U_11
_atom_site_aniso_U_22
_atom_site_aniso_U_33
_atom_site_aniso_U_23
_atom_site_aniso_U_13
_atom_site_aniso_U_12
Eu1 0.00761(4) 0.00764(4) 0.00861(4) -0.00097(2) -0.00070(2) 0.00026(3)
S1 0.00808(15) 0.00844(17) 0.00829(14) 0.00029(11) -0.00010(11) 0.00108(12)
S2 0.00845(15) 0.00964(17) 0.00899(14) -0.00036(12) -0.00024(11) -0.00019(13)

loop_
_atom_type_symbol
_atom_type_description
_atom_type_scat_dispersion_real
_atom_type_scat_dispersion_imag
_atom_type_scat_source
Eu Eu -0.1578 3.6682 'International Tables Vol C Tables 4.2.6.8 and 6.1.1.4'
S S 0.1246 0.1234 'International Tables Vol C Tables 4.2.6.8 and 6.1.1.4'

loop_
_geom_angle_atom_site_label_1
_geom_angle_atom_site_label_2
_geom_angle_atom_site_label_3
_geom_angle
_geom_angle_site_symmetry_1
_geom_angle_site_symmetry_3
_geom_angle_publ_flag
Eu1 Eu1 Eu1 85.821(2) 1_565 4_565 ?
Eu1 Eu1 Eu1 94.180(3) 1_545 4_565 ?
Eu1 Eu1 Eu1 180.0 1_545 1_565 ?
S1 Eu1 Eu1 90.535(8) 3_655 4_565 ?
S1 Eu1 Eu1 140.174(9) . 4_565 ?
S1 Eu1 Eu1 47.716(8) 4 1_545 ?
S1 Eu1 Eu1 88.046(8) 3_655 1_565 ?
S1 Eu1 Eu1 50.018(8) 4 4_565 ?
S1 Eu1 Eu1 135.378(8) 1_565 1_545 ?
S1 Eu1 Eu1 50.181(8) . 1_545 ?
S1 Eu1 Eu1 129.818(9) . 1_565 ?
S1 Eu1 Eu1 91.953(8) 3_655 1_545 ?
S1 Eu1 Eu1 127.430(8) 1_565 4_565 ?
S1 Eu1 Eu1 44.632(8) 4_565 4_565 ?
S1 Eu1 Eu1 44.915(8) 4_565 1_565 ?
S1 Eu1 Eu1 135.085(8) 4_565 1_545 ?
S1 Eu1 Eu1 44.621(8) 1_565 1_565 ?
S1 Eu1 Eu1 132.284(9) 4 1_565 ?
S1 Eu1 S1 74.431(13) 3_655 1_565 ?
S1 Eu1 S1 76.906(11) 4 3_655 ?
S1 Eu1 S1 85.197(11) . 1_565 ?
S1 Eu1 S1 74.797(11) 3_655 4_565 ?
S1 Eu1 S1 151.229(15) 4 1_565 ?
S1 Eu1 S1 82.848(4) 4_565 1_565 ?
S1 Eu1 S1 75.810(13) . 3_655 ?
S1 Eu1 S1 150.281(15) . 4_565 ?
S1 Eu1 S1 90.229(5) . 4 ?
S1 Eu1 S1 87.369(11) 4 4_565 ?
S1 Eu1 S2 136.528(11) 3_655 1_545 ?
S1 Eu1 S2 119.076(12) 4_565 3_666 ?
S1 Eu1 S2 131.468(12) 4 . ?
S1 Eu1 S2 137.516(12) 3_655 3_666 ?
S1 Eu1 S2 70.620(11) 4 2_546 ?
S1 Eu1 S2 137.626(11) 3_655 2_546 ?
S1 Eu1 S2 129.628(11) 1_565 1_545 ?
S1 Eu1 S2 77.204(11) 4_565 2_546 ?
S1 Eu1 S2 71.968(11) . 1_545 ?
S1 Eu1 S2 129.487(12) . 2_546 ?
S1 Eu1 S2 74.857(11) 4 1_545 ?
S1 Eu1 S2 135.163(11) 4_565 1_545 ?
S1 Eu1 S2 80.935(12) . 3_666 ?
S1 Eu1 S2 138.641(12) 4 3_666 ?
S1 Eu1 S2 124.269(12) . . ?
S2 Eu1 Eu1 95.872(8) 1_545 4_565 ?
S2 Eu1 Eu1 44.781(8) 1_545 1_545 ?
S2 Eu1 Eu1 135.219(8) 1_545 1_565 ?
S2 Eu1 Eu1 99.823(8) 3_666 1_545 ?
S2 Eu1 Eu1 85.957(8) 2_546 1_545 ?
S2 Eu1 Eu1 47.609(8) 2_546 4_565 ?
S2 Eu1 Eu1 94.044(8) 2_546 1_565 ?
S2 Eu1 Eu1 80.177(8) 3_666 1_565 ?
S2 Eu1 Eu1 129.021(9) . 1_545 ?
S2 Eu1 Eu1 128.563(8) 3_666 4_565 ?
S2 Eu1 Eu1 90.567(8) . 4_565 ?
S2 Eu1 Eu1 50.980(9) . 1_565 ?
S2 Eu1 S1 72.429(11) . 1_565 ?
S2 Eu1 S1 132.301(11) 2_546 1_565 ?
S2 Eu1 S1 138.788(12) . 3_655 ?
S2 Eu1 S1 68.566(11) 3_666 1_565 ?
S2 Eu1 S1 77.401(11) . 4_565 ?
S2 Eu1 S2 43.508(15) . 3_666 ?
S2 Eu1 S2 84.240(10) . 1_545 ?
S2 Eu1 S2 63.955(13) 3_666 1_545 ?
S2 Eu1 S2 61.170(10) . 2_546 ?
S2 Eu1 S2 84.187(10) 3_666 2_546 ?
S2 Eu1 S2 58.162(10) 2_546 1_545 ?
Eu1 S1 Eu1 85.342(11) 4_655 1_545 ?
Eu1 S1 Eu1 104.191(13) . 3_655 ?
Eu1 S1 Eu1 105.570(13) 3_655 1_545 ?
Eu1 S1 Eu1 102.354(13) 3_655 4_665 ?
Eu1 S1 Eu1 105.807(13) 4_655 3_655 ?
Eu1 S1 Eu1 87.796(11) . 4_665 ?
Eu1 S1 Eu1 149.960(16) . 4_655 ?
Eu1 S1 Eu1 152.075(15) 4_665 1_545 ?
Eu1 S1 Eu1 85.197(11) . 1_545 ?
Eu1 S1 Eu1 87.368(11) 4_655 4_665 ?
Eu1 S2 Eu1 136.493(15) . 3_666 ?
Eu1 S2 Eu1 124.821(14) . 2_556 ?
Eu1 S2 Eu1 115.302(13) 2_556 1_565 ?
Eu1 S2 Eu1 116.046(13) 3_666 1_565 ?
Eu1 S2 Eu1 84.240(10) . 1_565 ?
Eu1 S2 Eu1 82.799(10) 3_666 2_556 ?
S2 S2 Eu1 118.37(3) 3_666 1_565 ?
S2 S2 Eu1 72.03(2) 3_666 . ?
S2 S2 Eu1 125.11(3) 3_666 2_556 ?
S2 S2 Eu1 64.461(19) 3_666 3_666 ?

loop_
_geom_bond_atom_site_label_1
_geom_bond_atom_site_label_2
_geom_bond_distance
_geom_bond_site_symmetry_2
_geom_bond_publ_flag
Eu1 Eu1 3.95478(7) 1_565 ?
Eu1 Eu1 3.96502(7) 4_565 ?
Eu1 Eu1 3.95476(7) 1_545 ?
Eu1 S1 3.0483(4) 1_565 ?
Eu1 S1 2.7952(4) 4 ?
Eu1 S1 2.7877(4) . ?
Eu1 S1 2.8373(4) 3_655 ?
Eu1 S1 2.9289(4) 4_565 ?
Eu1 S2 3.0881(4) 1_545 ?
Eu1 S2 2.9517(4) 3_666 ?
Eu1 S2 3.0431(4) 2_546 ?
Eu1 S2 2.7998(4) . ?
S2 S2 2.1363(8) 3_666 ?
